data_2235984
loop_
_publ_author_name
'Fun, Hoong-Kun'
'Quah, Ching Kheng'
'Sarojini, B. K.'
'Mohan, B. J.'
'Narayana, B.'

_publ_section_title
;
 1-(5-Chloro-6-fluoro-1,3-benzothiazol-2-yl)hydrazine
;
_journal_coeditor_code SJ5255
_journal_issue 8
_journal_name_full 'Acta Crystallographica Section E'
_journal_page_first o2459
_journal_paper_doi 10.1107/S160053681203156X
_journal_volume 68
_journal_year 2012
_chemical_formula_iupac 'C7 H5 Cl F N3 S'
_chemical_formula_moiety 'C7 H5 Cl F N3 S'
_chemical_formula_sum 'C7 H5 Cl F N3 S'
_chemical_formula_weight 217.65
_chemical_name_systematic
;
1-(5-Chloro-6-fluoro-1,3-benzothiazol-2-yl)hydrazine
;
_space_group_IT_number 14
_symmetry_cell_setting monoclinic
_symmetry_space_group_name_Hall '-P 2ybc'
_symmetry_space_group_name_H-M 'P 1 21/c 1'
_atom_sites_solution_hydrogens geom
_atom_sites_solution_primary direct
_atom_sites_solution_secondary difmap
_audit_creation_method SHELXL97
_cell_angle_alpha 90.00
_cell_angle_beta 108.5520(10)
_cell_angle_gamma 90.00
_cell_formula_units_Z 4
_cell_length_a 11.1287(6)
_cell_length_b 5.6641(3)
_cell_length_c 13.3419(7)
_cell_measurement_reflns_used 5638
_cell_measurement_temperature 100
_cell_measurement_theta_max 32.63
_cell_measurement_theta_min 3.86
_cell_volume 797.29(7)
_computing_cell_refinement 'SAINT (Bruker, 2009)'
_computing_data_collection 'APEX2 (Bruker, 2009)'
_computing_data_reduction 'SAINT (Bruker, 2009)'
_computing_molecular_graphics 'SHELXTL (Sheldrick, 2008)'
_computing_publication_material
;
SHELXTL (Sheldrick, 2008) and PLATON (Spek, 2009)
;
_computing_structure_refinement 'SHELXTL (Sheldrick, 2008)'
_computing_structure_solution 'SHELXTL (Sheldrick, 2008)'
_diffrn_ambient_temperature 100
_diffrn_measured_fraction_theta_full 0.989
_diffrn_measured_fraction_theta_max 0.989
_diffrn_measurement_device_type 'Bruker SMART APEXII DUO CCD area-detector'
_diffrn_measurement_method '\f and \w'
_diffrn_radiation_monochromator graphite
_diffrn_radiation_source 'fine-focus sealed tube'
_diffrn_radiation_type MoK\a
_diffrn_radiation_wavelength 0.71073
_diffrn_reflns_av_R_equivalents 0.0172
_diffrn_reflns_av_sigmaI/netI 0.0181
_diffrn_reflns_limit_h_max 16
_diffrn_reflns_limit_h_min -16
_diffrn_reflns_limit_k_max 8
_diffrn_reflns_limit_k_min -8
_diffrn_reflns_limit_l_max 20
_diffrn_reflns_limit_l_min -20
_diffrn_reflns_number 9459
_diffrn_reflns_theta_full 32.66
_diffrn_reflns_theta_max 32.66
_diffrn_reflns_theta_min 1.93
_diffrn_standards_number 0
_exptl_absorpt_coefficient_mu 0.704
_exptl_absorpt_correction_T_max 0.9084
_exptl_absorpt_correction_T_min 0.8128
_exptl_absorpt_correction_type multi-scan
_exptl_absorpt_process_details '(SADABS; Bruker, 2009)'
_exptl_crystal_colour colourless
_exptl_crystal_density_diffrn 1.813
_exptl_crystal_density_method 'not measured'
_exptl_crystal_description block
_exptl_crystal_F_000 440
_exptl_crystal_size_max 0.307
_exptl_crystal_size_mid 0.155
_exptl_crystal_size_min 0.139
_refine_diff_density_max 0.529
_refine_diff_density_min -0.197
_refine_ls_extinction_method none
_refine_ls_goodness_of_fit_ref 1.068
_refine_ls_hydrogen_treatment refall
_refine_ls_matrix_type full
_refine_ls_number_parameters 138
_refine_ls_number_reflns 2899
_refine_ls_number_restraints 0
_refine_ls_restrained_S_all 1.068
_refine_ls_R_factor_all 0.0266
_refine_ls_R_factor_gt 0.0236
_refine_ls_shift/su_max 0.001
_refine_ls_shift/su_mean 0.001
_refine_ls_structure_factor_coef Fsqd
_refine_ls_weighting_details 'calc w = 1/[\s^2^(Fo^2^)+(0.0319P)^2^+0.2960P] where P=(Fo^2^+2Fc^2^)/3'
_refine_ls_weighting_scheme calc
_refine_ls_wR_factor_gt 0.0645
_refine_ls_wR_factor_ref 0.0663
_reflns_number_gt 2638
_reflns_number_total 2899
_reflns_threshold_expression I>2\s(I)
_cod_data_source_file sj5255.cif
_cod_data_source_block I
_cod_original_sg_symbol_H-M 'P 21/c'
_cod_database_code 2235984
_cod_database_fobs_code 2235984

loop_
_symmetry_equiv_pos_as_xyz
'x, y, z'
'-x, y+1/2, -z+1/2'
'-x, -y, -z'
'x, -y-1/2, z-1/2'

loop_
_atom_site_type_symbol
_atom_site_label
_atom_site_fract_x
_atom_site_fract_y
_atom_site_fract_z
_atom_site_U_iso_or_equiv
_atom_site_adp_type
_atom_site_calc_flag
_atom_site_occupancy
_atom_site_symmetry_multiplicity
S S1 0.17661(2) 0.55946(4) 0.127235(17) 0.01252(6) Uani d 1 1
F F1 0.45495(6) 0.83076(11) -0.09724(5) 0.01932(13) Uani d 1 1
Cl Cl1 0.40693(2) 0.42019(4) -0.236217(18) 0.01702(6) Uani d 1 1
N N1 0.13780(7) 0.19036(15) 0.00140(6) 0.01316(14) Uani d 1 1
N N2 0.02947(8) 0.17861(16) 0.12535(6) 0.01531(15) Uani d 1 1
N N3 -0.01178(8) 0.31566(15) 0.19707(6) 0.01435(15) Uani d 1 1
C C1 0.25396(8) 0.54873(16) 0.03242(7) 0.01196(15) Uani d 1 1
C C2 0.33315(8) 0.71802(17) 0.01037(7) 0.01342(15) Uani d 1 1
C C3 0.37807(8) 0.67098(17) -0.07310(7) 0.01365(16) Uani d 1 1
C C4 0.34704(8) 0.46473(17) -0.13335(7) 0.01302(15) Uani d 1 1
C C5 0.26897(8) 0.29589(17) -0.11025(7) 0.01283(15) Uani d 1 1
C C6 0.22136(8) 0.33884(16) -0.02676(7) 0.01158(15) Uani d 1 1
C C7 0.10783(8) 0.28418(17) 0.08008(7) 0.01228(15) Uani d 1 1
H H2A 0.3595(12) 0.862(3) 0.0500(11) 0.014(3) Uiso d 1 1
H H5A 0.2461(12) 0.158(3) -0.1530(11) 0.015(3) Uiso d 1 1
H H1N2 -0.0159(14) 0.073(3) 0.0922(12) 0.023(4) Uiso d 1 1
H H1N3 -0.0937(14) 0.360(3) 0.1679(12) 0.023(4) Uiso d 1 1
H H2N3 -0.0068(14) 0.231(3) 0.2508(12) 0.025(4) Uiso d 1 1

loop_
_atom_site_aniso_label
_atom_site_aniso_U_11
_atom_site_aniso_U_22
_atom_site_aniso_U_33
_atom_site_aniso_U_12
_atom_site_aniso_U_13
_atom_site_aniso_U_23
S1 0.01537(10) 0.01201(11) 0.01173(10) -0.00092(7) 0.00648(7) -0.00130(7)
F1 0.0220(3) 0.0177(3) 0.0227(3) -0.0073(2) 0.0133(2) -0.0019(2)
Cl1 0.01930(11) 0.01979(12) 0.01571(10) -0.00142(8) 0.01083(8) -0.00148(8)
N1 0.0149(3) 0.0130(3) 0.0136(3) -0.0015(3) 0.0075(3) -0.0013(3)
N2 0.0196(4) 0.0146(4) 0.0155(3) -0.0048(3) 0.0108(3) -0.0036(3)
N3 0.0165(3) 0.0160(4) 0.0128(3) 0.0018(3) 0.0079(3) 0.0001(3)
C1 0.0131(3) 0.0121(4) 0.0113(3) 0.0002(3) 0.0048(3) -0.0004(3)
C2 0.0149(4) 0.0121(4) 0.0142(4) -0.0013(3) 0.0060(3) -0.0008(3)
C3 0.0133(3) 0.0136(4) 0.0153(4) -0.0018(3) 0.0062(3) 0.0007(3)
C4 0.0134(3) 0.0150(4) 0.0122(3) 0.0010(3) 0.0063(3) 0.0002(3)
C5 0.0134(3) 0.0136(4) 0.0124(3) 0.0004(3) 0.0054(3) -0.0007(3)
C6 0.0124(3) 0.0112(4) 0.0118(3) 0.0003(3) 0.0047(3) -0.0002(3)
C7 0.0133(3) 0.0120(4) 0.0121(3) -0.0004(3) 0.0050(3) 0.0003(3)

loop_
_atom_type_symbol
_atom_type_description
_atom_type_scat_dispersion_real
_atom_type_scat_dispersion_imag
_atom_type_scat_source
C C 0.0033 0.0016 'International Tables Vol C Tables 4.2.6.8 and 6.1.1.4'
H H 0.0000 0.0000 'International Tables Vol C Tables 4.2.6.8 and 6.1.1.4'
N N 0.0061 0.0033 'International Tables Vol C Tables 4.2.6.8 and 6.1.1.4'
F F 0.0171 0.0103 'International Tables Vol C Tables 4.2.6.8 and 6.1.1.4'
S S 0.1246 0.1234 'International Tables Vol C Tables 4.2.6.8 and 6.1.1.4'
Cl Cl 0.1484 0.1585 'International Tables Vol C Tables 4.2.6.8 and 6.1.1.4'

loop_
_geom_angle_atom_site_label_1
_geom_angle_atom_site_label_2
_geom_angle_atom_site_label_3
_geom_angle
C1 S1 C7 88.21(4)
C7 N1 C6 109.48(8)
C7 N2 N3 117.01(8)
C7 N2 H1N2 117.3(11)
N3 N2 H1N2 119.3(11)
N2 N3 H1N3 111.1(10)
N2 N3 H2N3 108.3(11)
H1N3 N3 H2N3 107.7(14)
C2 C1 C6 121.92(8)
C2 C1 S1 128.31(7)
C6 C1 S1 109.73(7)
C3 C2 C1 116.83(9)
C3 C2 H2A 118.6(8)
C1 C2 H2A 124.6(8)
F1 C3 C2 118.72(8)
F1 C3 C4 118.78(8)
C2 C3 C4 122.51(9)
C5 C4 C3 120.30(8)
C5 C4 Cl1 120.18(7)
C3 C4 Cl1 119.52(7)
C4 C5 C6 118.59(8)
C4 C5 H5A 119.8(8)
C6 C5 H5A 121.5(8)
N1 C6 C5 124.41(8)
N1 C6 C1 115.70(8)
C5 C6 C1 119.85(8)
N1 C7 N2 122.99(9)
N1 C7 S1 116.89(7)
N2 C7 S1 120.11(7)

loop_
_geom_bond_atom_site_label_1
_geom_bond_atom_site_label_2
_geom_bond_distance
S1 C1 1.7429(9)
S1 C7 1.7625(10)
F1 C3 1.3529(11)
Cl1 C4 1.7243(9)
N1 C7 1.3109(11)
N1 C6 1.3912(11)
N2 C7 1.3483(11)
N2 N3 1.4172(11)
N2 H1N2 0.815(16)
N3 H1N3 0.905(15)
N3 H2N3 0.849(17)
C1 C2 1.3957(13)
C1 C6 1.4093(13)
C2 C3 1.3839(12)
C2 H2A 0.966(15)
C3 C4 1.3977(13)
C4 C5 1.3910(13)
C5 C6 1.3986(12)
C5 H5A 0.951(14)

loop_
_geom_hbond_atom_site_label_D
_geom_hbond_atom_site_label_H
_geom_hbond_atom_site_label_A
_geom_hbond_site_symmetry_A
_geom_hbond_distance_DH
_geom_hbond_distance_HA
_geom_hbond_distance_DA
_geom_hbond_angle_DHA
_geom_hbond_publ_flag
N2 H1N2 N1 3_555 0.816(16) 2.132(16) 2.9478(12) 176.9(16) yes
N3 H2N3 N3 2_545 0.850(16) 2.443(17) 3.1382(12) 139.5(14) yes

loop_
_geom_torsion_atom_site_label_1
_geom_torsion_atom_site_label_2
_geom_torsion_atom_site_label_3
_geom_torsion_atom_site_label_4
_geom_torsion
C7 S1 C1 C2 177.55(9)
C7 S1 C1 C6 0.05(7)
C6 C1 C2 C3 0.32(13)
S1 C1 C2 C3 -176.91(7)
C1 C2 C3 F1 179.88(8)
C1 C2 C3 C4 -0.13(14)
F1 C3 C4 C5 179.54(8)
C2 C3 C4 C5 -0.45(14)
F1 C3 C4 Cl1 -0.12(12)
C2 C3 C4 Cl1 179.89(7)
C3 C4 C5 C6 0.82(13)
Cl1 C4 C5 C6 -179.52(7)
C7 N1 C6 C5 -177.75(8)
C7 N1 C6 C1 -0.18(11)
C4 C5 C6 N1 176.84(8)
C4 C5 C6 C1 -0.63(13)
C2 C1 C6 N1 -177.63(8)
S1 C1 C6 N1 0.06(10)
C2 C1 C6 C5 0.06(14)
S1 C1 C6 C5 177.75(7)
C6 N1 C7 N2 -179.09(8)
C6 N1 C7 S1 0.22(10)
N3 N2 C7 N1 -169.63(8)
N3 N2 C7 S1 11.09(11)
C1 S1 C7 N1 -0.16(8)
C1 S1 C7 N2 179.17(8)

loop_
_cod_related_entry_id
_cod_related_entry_database
_cod_related_entry_code
1 ChemSpider 30658008
